data_2008470
loop_
_publ_author_name
'Baumeister, Ute'
'Hartung, Helmut'
'Kaplonek, Roland'

_publ_section_title
;(2,2'-Bipyridine-<i>N</i>,<i>N</i>')(7-oxabicyclo[2.2.1]heptane-2-<i>exo</i>,3-<i>exo</i>-dicarboxylato-\k^3^<i>O</i>^2,3,7^)manganese(II)--7-oxabicyclo[2.2.1]heptane-2-<i>exo</i>,3-<i>exo</i>-dicarboxylic
 acid--water (1/1/1)
;
_journal_issue 5
_journal_name_full 'Acta Crystallographica Section C'
_journal_page_first 715
_journal_page_last 717
_journal_paper_doi 10.1107/S0108270198018095
_journal_volume 55
_journal_year 1999
_chemical_formula_iupac '[Mn (C8 H8 O5) (C10 H8 N2)], C8 H10 O5, H2 O'
_chemical_formula_moiety 'C18 H16 Mn1 N2 O5, C8 H10 O5, H2 O'
_chemical_formula_sum 'C26 H28 Mn N2 O11'
_chemical_formula_weight 599.44
_chemical_melting_point 'decomposition > 500 K'
_chemical_name_systematic
;
7-oxa-bicyclo[2.2.1]heptane-2-exo,3-exo-dicarboxylato-(2,2'-bipyridine-N,N')
manganese(II) 7-oxa-bicyclo[2.2.1]heptane-2-exo,3-exo-dicarboxylic acid
monohydrate
;
_chemical_temperature_decomposition_gt 500
_space_group_IT_number 14
_symmetry_cell_setting monoclinic
_symmetry_space_group_name_Hall '-P 2ybc'
_symmetry_space_group_name_H-M 'P 1 21/c 1'
_audit_creation_method SHELXL-97
_cell_angle_alpha 90.00
_cell_angle_beta 99.245(14)
_cell_angle_gamma 90.00
_cell_formula_units_Z 4
_cell_length_a 12.0311(16)
_cell_length_b 24.574(3)
_cell_length_c 8.9357(11)
_cell_measurement_reflns_used 76
_cell_measurement_temperature 293(2)
_cell_measurement_theta_max 17.9
_cell_measurement_theta_min 8.5
_cell_volume 2607.5(6)
_computing_cell_refinement STADI4
_computing_data_collection 'STADI4 (Stoe & Cie, 1996a)'
_computing_data_reduction 'X-RED  (Stoe & Cie, 1996b)'
_computing_molecular_graphics 'XP/PC (Siemens, 1990)'
_computing_publication_material SHELXL97
_computing_structure_refinement 'SHELXL97 (Sheldrick, 1997)'
_computing_structure_solution 'SHELXS97 (Sheldrick, 1990)'
_diffrn_ambient_temperature 293(2)
_diffrn_measured_fraction_theta_full 0.979
_diffrn_measured_fraction_theta_max 0.979
_diffrn_measurement_device 'Stoe STADI4 four-circle'
_diffrn_measurement_method
;
scan width (\w) = 1.02-1.23\%, scan ratio 2\q:\w = 1.00,
I(Net) and \s(I) calculated according to Blessing (1987)
;
_diffrn_radiation_monochromator 'planar graphite'
_diffrn_radiation_source 'fine-focus sealed tube'
_diffrn_radiation_type MoK\a
_diffrn_radiation_wavelength 0.71073
_diffrn_reflns_av_R_equivalents 0.055
_diffrn_reflns_av_sigmaI/netI 0.0707
_diffrn_reflns_limit_h_max 16
_diffrn_reflns_limit_h_min -16
_diffrn_reflns_limit_k_max 34
_diffrn_reflns_limit_k_min -34
_diffrn_reflns_limit_l_max 12
_diffrn_reflns_limit_l_min -12
_diffrn_reflns_number 15166
_diffrn_reflns_theta_full 29.96
_diffrn_reflns_theta_max 29.96
_diffrn_reflns_theta_min 1.66
_diffrn_standards_decay_% 5.5
_diffrn_standards_interval_time 60
_diffrn_standards_number 3
_exptl_absorpt_coefficient_mu 0.573
_exptl_absorpt_correction_type none
_exptl_crystal_colour yellow
_exptl_crystal_density_diffrn 1.527
_exptl_crystal_density_method 'not measured'
_exptl_crystal_description prism
_exptl_crystal_F_000 1244
_exptl_crystal_size_max 0.42
_exptl_crystal_size_mid 0.26
_exptl_crystal_size_min 0.10
_refine_diff_density_max 0.398
_refine_diff_density_min -0.326
_refine_ls_extinction_coef 0.0021(4)
_refine_ls_extinction_method SHELXL97
_refine_ls_goodness_of_fit_ref 1.100
_refine_ls_hydrogen_treatment mixed
_refine_ls_matrix_type full
_refine_ls_number_parameters 378
_refine_ls_number_reflns 7583
_refine_ls_number_restraints 0
_refine_ls_restrained_S_all 1.100
_refine_ls_R_factor_all 0.103
_refine_ls_R_factor_gt 0.052
_refine_ls_shift/su_max 0.001
_refine_ls_shift/su_mean 0.000
_refine_ls_structure_factor_coef Fsqd
_refine_ls_weighting_details 'w = 1/[\s^2^(Fo^2^)+(0.0405P)^2^+0.6916P] where P = (Fo^2^+2Fc^2^)/3'
_refine_ls_weighting_scheme calc
_refine_ls_wR_factor_ref 0.123
_reflns_number_gt 4904
_reflns_number_total 7583
_reflns_threshold_expression I>2\s(I)
_cod_data_source_file ka1307.cif
_cod_data_source_block ka1307
_cod_depositor_comments
;
'_chemical_melting_point' tag was changed to
'_chemical_temperature_decomposition_gt' since the value had been
'decomposition > 500 K'. The value 'decomposition > 500 K' was changed 
to '500' - the value should be numeric and without a unit designator.

Adriana Da\<skevi\<c, 2011-06-17

The following automatic conversions were performed:

'_refine_ls_weighting_scheme' value 'calc w =
1/[\s^2^(Fo^2^)+(0.0405P)^2^+0.6916P] where P = (Fo^2^+2Fc^2^)/3' was
changed to 'calc'. New tag '_refine_ls_weighting_details' was
created. The value of the new tag was set to 'w =
1/[\s^2^(Fo^2^)+(0.0405P)^2^+0.6916P] where P = (Fo^2^+2Fc^2^)/3'.

Automatic conversion script
Id: cif_fix_values 3143 2015-03-26 13:38:13Z robertas 
;
_cod_original_cell_volume 2607.6(6)
_cod_original_sg_symbol_H-M 'P 21/c'
_cod_database_code 2008470

loop_
_symmetry_equiv_pos_as_xyz
'x, y, z'
'-x, y+1/2, -z+1/2'
'-x, -y, -z'
'x, -y-1/2, z-1/2'

loop_
_atom_site_label
_atom_site_fract_x
_atom_site_fract_y
_atom_site_fract_z
_atom_site_U_iso_or_equiv
_atom_site_adp_type
_atom_site_calc_flag
_atom_site_refinement_flags
_atom_site_occupancy
_atom_site_disorder_assembly
_atom_site_disorder_group
_atom_site_type_symbol
Mn1 .93970(3) .832588(14) .01113(4) .02566(10) Uani d . 1 . . Mn
O1 .78681(15) .79705(8) -.08748(19) .0352(4) Uani d . 1 . . O
O2 .66344(17) .75459(8) -.2569(2) .0426(5) Uani d . 1 . . O
O3 1.02393(15) .77796(7) -.11797(18) .0309(4) Uani d . 1 . . O
O4 .97450(16) .71108(6) -.28193(19) .0339(4) Uani d . 1 . . O
O5 .90871(14) .88334(6) -.23281(18) .0282(4) Uani d . 1 . . O
O1a .55089(18) .56814(9) -.9720(3) .0606(7) Uani d . 1 . . O
O2a .37937(16) .53114(7) -.9938(2) .0433(5) Uani d . 1 . . O
O3a .5064(2) .63967(11) -.5347(3) .0559(6) Uani d . 1 . . O
O4a .4724(2) .56749(9) -.6784(3) .0729(8) Uani d . 1 . . O
O5a .24358(16) .63269(8) -.8356(2) .0447(5) Uani d . 1 . . O
O1w .53543(19) .74384(10) -.5324(3) .0471(6) Uani d . 1 . . O
N1 .86669(18) .90729(8) .1003(2) .0309(5) Uani d . 1 . . N
N2 1.08276(18) .89068(8) .0802(2) .0311(5) Uani d . 1 . . N
C1 .7459(2) .78560(9) -.2231(3) .0272(5) Uani d . 1 . . C
C2 .97704(19) .76077(9) -.2457(3) .0242(5) Uani d . 1 . . C
C3 .92081(19) .80163(9) -.3624(2) .0236(5) Uani d . 1 . . C
H3 .9263 .7886 -.4646 .028 Uiso calc R 1 . . H
C4 .79371(19) .81384(9) -.3508(3) .0253(5) Uani d . 1 . . C
H4 .7463 .8057 -.4480 .030 Uiso calc R 1 . . H
C5 .7990(2) .87595(10) -.3255(3) .0289(5) Uani d . 1 . . C
H5 .7367 .8902 -.2788 .035 Uiso calc R 1 . . H
C6 .8125(2) .90457(11) -.4737(3) .0387(6) Uani d . 1 . . C
H6a .7992 .9434 -.4681 .046 Uiso calc R 1 . . H
H6b .7622 .8894 -.5592 .046 Uiso calc R 1 . . H
C7 .9373(2) .89220(10) -.4843(3) .0348(6) Uani d . 1 . . C
H7a .9441 .8714 -.5745 .042 Uiso calc R 1 . . H
H7b .9812 .9253 -.4835 .042 Uiso calc R 1 . . H
C8 .9732(2) .85864(9) -.3397(3) .0272(5) Uani d . 1 . . C
H8 1.0546 .8584 -.3046 .033 Uiso calc R 1 . . H
C1a .4425(2) .57039(11) -.9716(3) .0359(6) Uani d . 1 . . C
C2a .4732(2) .61622(12) -.6679(3) .0432(7) Uani d . 1 . . C
C3a .4319(2) .65471(10) -.7982(3) .0311(5) Uani d . 1 . . C
H3a .4856 .6845 -.8015 .037 Uiso calc R 1 . . H
C4a .4013(2) .62778(10) -.9566(3) .0310(5) Uani d . 1 . . C
H4a .4318 .6506 -1.0304 .037 Uiso calc R 1 . . H
C5a .2723(2) .63340(11) -.9858(3) .0407(7) Uani d . 1 . . C
H5a .2340 .6053 -1.0528 .049 Uiso calc R 1 . . H
C6a .2422(3) .69142(13) -1.0394(4) .0528(8) Uani d . 1 . . C
H6c .1623 .6953 -1.0763 .063 Uiso calc R 1 . . H
H6d .2845 .7028 -1.1177 .063 Uiso calc R 1 . . H
C7a .2783(3) .72317(11) -.8900(4) .0455(7) Uani d . 1 . . C
H7c .3399 .7479 -.8979 .055 Uiso calc R 1 . . H
H7d .2158 .7435 -.8614 .055 Uiso calc R 1 . . H
C8a .3153(2) .67714(11) -.7780(3) .0384(6) Uani d . 1 . . C
H8a .3101 .6866 -.6728 .046 Uiso calc R 1 . . H
C9 .7570(2) .91364(12) .1059(3) .0419(6) Uani d . 1 . . C
H9 .7081 .8853 .0719 .050 Uiso calc R 1 . . H
C10 .7131(3) .96006(14) .1593(4) .0517(8) Uani d . 1 . . C
H10 .6362 .9631 .1606 .062 Uiso calc R 1 . . H
C11 .7846(3) 1.00189(13) .2108(3) .0526(9) Uani d . 1 . . C
H11 .7570 1.0336 .2484 .063 Uiso calc R 1 . . H
C12 .8979(3) .99621(11) .2058(3) .0429(7) Uani d . 1 . . C
H12 .9477 1.0241 .2405 .051 Uiso calc R 1 . . H
C13 .9376(2) .94843(10) .1486(3) .0314(5) Uani d . 1 . . C
C14 1.0574(2) .93918(9) .1374(3) .0305(5) Uani d . 1 . . C
C15 1.1418(3) .97777(12) .1795(3) .0444(7) Uani d . 1 . . C
H15 1.1236 1.0114 .2169 .053 Uiso calc R 1 . . H
C16 1.2515(3) .96632(13) .1661(3) .0516(8) Uani d . 1 . . C
H16 1.3079 .9919 .1947 .062 Uiso calc R 1 . . H
C17 1.2768(3) .91685(14) .1101(4) .0519(8) Uani d . 1 . . C
H17 1.3504 .9080 .1003 .062 Uiso calc R 1 . . H
C18 1.1899(2) .88029(12) .0682(3) .0413(6) Uani d . 1 . . C
H18 1.2071 .8467 .0297 .050 Uiso calc R 1 . . H
H1Oa .567(4) .5375(19) -.995(5) .106(17) Uiso d . 1 . . H
H3Oa .518(4) .6741(17) -.539(5) .086(15) Uiso d . 1 . . H
H1w .575(3) .7485(14) -.599(4) .055(11) Uiso d . 1 . . H
H2w .576(3) .7449(16) -.462(5) .069(14) Uiso d . 1 . . H

loop_
_atom_site_aniso_label
_atom_site_aniso_U_11
_atom_site_aniso_U_22
_atom_site_aniso_U_33
_atom_site_aniso_U_12
_atom_site_aniso_U_13
_atom_site_aniso_U_23
Mn1 .0345(2) .01947(16) .02208(17) -.00061(15) .00170(13) -.00203(14)
O1 .0378(10) .0441(10) .0231(8) -.0114(8) .0029(7) .0022(7)
O2 .0425(11) .0508(12) .0350(10) -.0222(9) .0083(8) -.0064(9)
O3 .0392(10) .0264(8) .0248(8) .0072(7) -.0015(7) -.0041(7)
O4 .0524(12) .0209(8) .0264(9) .0051(8) .0004(8) -.0018(7)
O5 .0355(9) .0220(8) .0263(8) -.0010(7) .0032(7) -.0018(6)
O1a .0335(11) .0347(12) .116(2) -.0003(9) .0208(12) -.0153(13)
O2a .0321(10) .0300(10) .0666(13) .0006(8) .0041(9) -.0107(9)
O3a .0625(15) .0573(15) .0417(12) -.0102(12) -.0105(10) .0027(11)
O4a .108(2) .0357(12) .0647(16) -.0028(13) -.0184(15) .0115(11)
O5a .0317(10) .0390(11) .0654(14) -.0011(8) .0137(9) .0030(10)
O1w .0364(12) .0639(15) .0412(13) -.0052(10) .0067(11) -.0168(11)
N1 .0399(12) .0256(10) .0269(10) .0031(9) .0046(9) .0001(8)
N2 .0374(12) .0247(10) .0312(11) -.0012(9) .0052(9) -.0010(8)
C1 .0275(12) .0256(11) .0282(11) .0017(9) .0034(9) -.0001(9)
C2 .0256(12) .0241(11) .0233(11) .0035(9) .0057(9) -.0009(9)
C3 .0303(12) .0239(11) .0173(10) .0021(9) .0054(9) -.0005(8)
C4 .0277(12) .0263(11) .0209(10) -.0007(9) .0008(9) .0013(9)
C5 .0304(13) .0274(12) .0282(12) .0062(10) .0026(10) .0039(9)
C6 .0490(17) .0301(13) .0346(14) .0047(12) -.0003(12) .0090(11)
C7 .0484(16) .0282(12) .0291(12) -.0013(12) .0098(11) .0052(10)
C8 .0275(12) .0261(12) .0292(12) -.0025(10) .0079(10) .0022(9)
C1a .0303(13) .0315(13) .0457(15) .0048(11) .0053(11) -.0039(11)
C2a .0431(16) .0408(16) .0423(16) -.0060(13) -.0032(13) .0050(13)
C3a .0302(13) .0260(12) .0368(13) -.0031(10) .0044(10) .0001(10)
C4a .0304(13) .0264(12) .0362(13) .0020(10) .0057(10) .0017(10)
C5a .0356(14) .0330(14) .0505(17) .0069(12) -.0026(12) -.0085(12)
C6a .056(2) .0465(17) .0529(18) .0222(15) -.0019(15) .0057(15)
C7a .0491(18) .0308(14) .0578(18) .0109(13) .0126(14) .0000(13)
C8a .0407(15) .0378(15) .0385(14) .0034(12) .0117(12) -.0031(11)
C9 .0415(16) .0445(16) .0398(15) .0060(13) .0066(12) .0001(12)
C10 .0510(19) .057(2) .0492(18) .0187(16) .0150(15) .0056(15)
C11 .080(2) .0401(16) .0414(17) .0274(17) .0200(16) .0014(13)
C12 .066(2) .0263(13) .0361(14) .0060(13) .0074(13) -.0043(11)
C13 .0492(15) .0240(11) .0202(11) .0027(11) .0031(10) .0002(9)
C14 .0444(14) .0225(11) .0227(11) -.0040(10) -.0007(10) .0024(9)
C15 .062(2) .0322(14) .0353(14) -.0126(13) -.0019(13) -.0039(12)
C16 .056(2) .0523(19) .0430(17) -.0207(16) -.0041(14) .0047(14)
C17 .0382(17) .068(2) .0487(18) -.0072(15) .0047(14) .0068(16)
C18 .0417(16) .0410(15) .0418(15) .0045(13) .0088(12) -.0001(12)

loop_
_atom_type_symbol
_atom_type_description
_atom_type_scat_dispersion_real
_atom_type_scat_dispersion_imag
_atom_type_scat_source
C C 0.0033 0.0016 'International Tables Vol C Tables 4.2.6.8 and 6.1.1.4'
H H 0.0000 0.0000 'International Tables Vol C Tables 4.2.6.8 and 6.1.1.4'
N N 0.0061 0.0033 'International Tables Vol C Tables 4.2.6.8 and 6.1.1.4'
O O 0.0106 0.0060 'International Tables Vol C Tables 4.2.6.8 and 6.1.1.4'
Mn Mn 0.3368 0.7283 'International Tables Vol C Tables 4.2.6.8 and 6.1.1.4'

loop_
_geom_angle_atom_site_label_1
_geom_angle_atom_site_label_2
_geom_angle_atom_site_label_3
_geom_angle_site_symmetry_1
_geom_angle_site_symmetry_3
_geom_angle
_geom_angle_publ_flag
O1 Mn1 O4 . 4_576 101.10(7) yes
O1 Mn1 O3 . . 88.36(7) yes
O4 Mn1 O3 4_576 . 96.25(7) yes
O1 Mn1 N1 . . 97.09(8) yes
O4 Mn1 N1 4_576 . 97.96(7) yes
O3 Mn1 N1 . . 163.49(7) yes
O1 Mn1 N2 . . 164.12(8) yes
O4 Mn1 N2 4_576 . 92.69(7) yes
O3 Mn1 N2 . . 98.00(7) yes
N1 Mn1 N2 . . 73.01(8) yes
O1 Mn1 O5 . . 80.95(6) yes
O4 Mn1 O5 4_576 . 177.21(7) yes
O3 Mn1 O5 . . 81.88(6) yes
N1 Mn1 O5 . . 83.61(7) yes
N2 Mn1 O5 . . 85.54(7) yes
C1 O1 Mn1 . . 132.47(16) ?
C2 O3 Mn1 . . 121.23(15) ?
C2 O4 Mn1 . 4_575 134.94(15) ?
C5 O5 C8 . . 96.01(16) ?
C5 O5 Mn1 . . 115.58(13) ?
C8 O5 Mn1 . . 110.20(12) ?
C8a O5a C5a . . 96.0(2) ?
C9 N1 C13 . . 118.5(2) ?
C9 N1 Mn1 . . 123.72(18) ?
C13 N1 Mn1 . . 117.72(17) ?
C18 N2 C14 . . 118.6(2) ?
C18 N2 Mn1 . . 124.32(18) ?
C14 N2 Mn1 . . 117.06(17) ?
O2 C1 O1 . . 122.6(2) ?
O2 C1 C4 . . 118.5(2) ?
O1 C1 C4 . . 118.7(2) ?
O4 C2 O3 . . 123.0(2) ?
O4 C2 C3 . . 118.1(2) ?
O3 C2 C3 . . 118.9(2) ?
C2 C3 C8 . . 112.49(19) ?
C2 C3 C4 . . 114.10(18) ?
C8 C3 C4 . . 101.48(17) ?
C1 C4 C5 . . 110.62(19) ?
C1 C4 C3 . . 116.65(18) ?
C5 C4 C3 . . 100.36(18) ?
O5 C5 C6 . . 102.9(2) ?
O5 C5 C4 . . 102.69(17) ?
C6 C5 C4 . . 109.6(2) ?
C5 C6 C7 . . 101.61(19) ?
C8 C7 C6 . . 101.4(2) ?
O5 C8 C3 . . 102.52(17) ?
O5 C8 C7 . . 102.76(19) ?
C3 C8 C7 . . 109.0(2) ?
O2a C1a O1a . . 124.1(2) ?
O2a C1a C4a . . 123.2(2) ?
O1a C1a C4a . . 112.5(2) ?
O4a C2a O3a . . 120.1(3) ?
O4a C2a C3a . . 124.3(3) ?
O3a C2a C3a . . 115.6(3) ?
C2a C3a C8a . . 108.9(2) ?
C2a C3a C4a . . 115.7(2) ?
C8a C3a C4a . . 99.9(2) ?
C1a C4a C5a . . 114.0(2) ?
C1a C4a C3a . . 116.6(2) ?
C5a C4a C3a . . 101.6(2) ?
O5a C5a C6a . . 102.9(2) ?
O5a C5a C4a . . 103.1(2) ?
C6a C5a C4a . . 108.6(2) ?
C5a C6a C7a . . 100.4(2) ?
C8a C7a C6a . . 101.8(2) ?
O5a C8a C7a . . 103.5(2) ?
O5a C8a C3a . . 101.1(2) ?
C7a C8a C3a . . 111.2(2) ?
N1 C9 C10 . . 123.1(3) ?
C9 C10 C11 . . 118.9(3) ?
C10 C11 C12 . . 118.9(3) ?
C11 C12 C13 . . 119.7(3) ?
N1 C13 C12 . . 120.8(3) ?
N1 C13 C14 . . 115.9(2) ?
C12 C13 C14 . . 123.3(2) ?
N2 C14 C15 . . 120.2(3) ?
N2 C14 C13 . . 116.3(2) ?
C15 C14 C13 . . 123.5(2) ?
C16 C15 C14 . . 120.3(3) ?
C17 C16 C15 . . 119.2(3) ?
C16 C17 C18 . . 118.3(3) ?
N2 C18 C17 . . 123.4(3) ?

loop_
_geom_bond_atom_site_label_1
_geom_bond_atom_site_label_2
_geom_bond_site_symmetry_2
_geom_bond_distance
_geom_bond_publ_flag
Mn1 O1 . 2.0980(18) yes
Mn1 O4 4_576 2.1208(17) yes
Mn1 O3 . 2.1297(17) yes
Mn1 N1 . 2.236(2) yes
Mn1 N2 . 2.245(2) yes
Mn1 O5 . 2.4868(16) yes
O1 C1 . 1.264(3) yes
O2 C1 . 1.249(3) yes
O3 C2 . 1.262(3) yes
O4 C2 . 1.262(3) yes
O4 Mn1 4_575 2.1208(17) ?
O5 C5 . 1.452(3) ?
O5 C8 . 1.456(3) ?
O1a C1a . 1.306(3) yes
O2a C1a . 1.224(3) yes
O3a C2a . 1.325(4) yes
O4a C2a . 1.201(4) yes
O5a C8a . 1.435(3) ?
O5a C5a . 1.439(4) ?
N1 C9 . 1.338(3) ?
N1 C13 . 1.348(3) ?
N2 C18 . 1.336(3) ?
N2 C14 . 1.351(3) ?
C1 C4 . 1.525(3) ?
C2 C3 . 1.525(3) ?
C3 C8 . 1.536(3) ?
C3 C4 . 1.578(3) ?
C4 C5 . 1.543(3) ?
C5 C6 . 1.531(3) ?
C6 C7 . 1.549(4) ?
C7 C8 . 1.535(3) ?
C1a C4a . 1.508(3) ?
C2a C3a . 1.520(4) ?
C3a C8a . 1.544(4) ?
C3a C4a . 1.552(3) ?
C4a C5a . 1.539(4) ?
C5a C6a . 1.529(4) ?
C6a C7a . 1.547(4) ?
C7a C8a . 1.529(4) ?
C9 C10 . 1.375(4) ?
C10 C11 . 1.371(5) ?
C11 C12 . 1.379(5) ?
C12 C13 . 1.395(3) ?
C13 C14 . 1.478(4) ?
C14 C15 . 1.396(4) ?
C15 C16 . 1.374(5) ?
C16 C17 . 1.367(5) ?
C17 C18 . 1.383(4) ?

loop_
_geom_torsion_atom_site_label_1
_geom_torsion_atom_site_label_2
_geom_torsion_atom_site_label_3
_geom_torsion_atom_site_label_4
_geom_torsion_site_symmetry_1
_geom_torsion
_geom_torsion_publ_flag
O4 Mn1 O1 C1 4_576 -143.9(2) ?
O3 Mn1 O1 C1 . -47.9(2) ?
N1 Mn1 O1 C1 . 116.5(2) ?
N2 Mn1 O1 C1 . 66.2(4) ?
O5 Mn1 O1 C1 . 34.1(2) ?
O1 Mn1 O3 C2 . 30.20(18) ?
O4 Mn1 O3 C2 4_576 131.19(18) ?
N1 Mn1 O3 C2 . -79.6(3) ?
N2 Mn1 O3 C2 . -135.19(18) ?
O5 Mn1 O3 C2 . -50.89(18) ?
O1 Mn1 O5 C5 . 9.46(14) ?
O4 Mn1 O5 C5 4_576 147.0(12) ?
O3 Mn1 O5 C5 . 99.09(15) ?
N1 Mn1 O5 C5 . -88.79(15) ?
N2 Mn1 O5 C5 . -162.16(15) ?
O1 Mn1 O5 C8 . -97.98(14) ?
O4 Mn1 O5 C8 4_576 39.6(12) ?
O3 Mn1 O5 C8 . -8.35(13) ?
N1 Mn1 O5 C8 . 163.77(14) ?
N2 Mn1 O5 C8 . 90.40(14) ?
O1 Mn1 N1 C9 . 11.8(2) ?
O4 Mn1 N1 C9 4_576 -90.5(2) ?
O3 Mn1 N1 C9 . 120.3(3) ?
N2 Mn1 N1 C9 . 179.1(2) ?
O5 Mn1 N1 C9 . 91.8(2) ?
O1 Mn1 N1 C13 . -167.03(17) ?
O4 Mn1 N1 C13 4_576 90.65(17) ?
O3 Mn1 N1 C13 . -58.5(3) ?
N2 Mn1 N1 C13 . 0.26(16) ?
O5 Mn1 N1 C13 . -87.02(17) ?
O1 Mn1 N2 C18 . -127.3(3) ?
O4 Mn1 N2 C18 4_576 82.2(2) ?
O3 Mn1 N2 C18 . -14.5(2) ?
N1 Mn1 N2 C18 . 179.7(2) ?
O5 Mn1 N2 C18 . -95.6(2) ?
O1 Mn1 N2 C14 . 52.7(4) ?
O4 Mn1 N2 C14 4_576 -97.75(17) ?
O3 Mn1 N2 C14 . 165.55(17) ?
N1 Mn1 N2 C14 . -0.25(16) ?
O5 Mn1 N2 C14 . 84.42(17) ?
Mn1 O1 C1 O2 . 165.06(19) ?
Mn1 O1 C1 C4 . -19.4(3) ?
Mn1 O4 C2 O3 4_575 -163.86(17) ?
Mn1 O4 C2 C3 4_575 16.1(3) ?
Mn1 O3 C2 O4 . -131.2(2) ?
Mn1 O3 C2 C3 . 48.9(3) ?
O4 C2 C3 C8 . -153.4(2) ?
O3 C2 C3 C8 . 26.6(3) ?
O4 C2 C3 C4 . 91.7(3) ?
O3 C2 C3 C4 . -88.4(3) ?
O2 C1 C4 C5 . 126.0(2) ?
O1 C1 C4 C5 . -49.7(3) ?
O2 C1 C4 C3 . -120.2(2) ?
O1 C1 C4 C3 . 64.1(3) ?
C2 C3 C4 C1 . 2.4(3) yes
C8 C3 C4 C1 . -118.8(2) ?
C2 C3 C4 C5 . 121.9(2) ?
C8 C3 C4 C5 . 0.7(2) ?
C8 O5 C5 C6 . -56.1(2) ?
Mn1 O5 C5 C6 . -171.89(14) ?
C8 O5 C5 C4 . 57.76(19) ?
Mn1 O5 C5 C4 . -58.04(19) ?
C1 C4 C5 O5 . 88.1(2) ?
C3 C4 C5 O5 . -35.7(2) ?
C1 C4 C5 C6 . -163.1(2) yes
C3 C4 C5 C6 . 73.2(2) ?
O5 C5 C6 C7 . 34.6(2) ?
C4 C5 C6 C7 . -74.1(2) ?
C5 C6 C7 C8 . -0.1(2) ?
C5 O5 C8 C3 . -57.07(19) ?
Mn1 O5 C8 C3 . 63.02(17) ?
C5 O5 C8 C7 . 56.0(2) ?
Mn1 O5 C8 C7 . 176.06(14) ?
C2 C3 C8 O5 . -87.9(2) ?
C4 C3 C8 O5 . 34.4(2) ?
C2 C3 C8 C7 . 163.7(2) yes
C4 C3 C8 C7 . -74.0(2) ?
C6 C7 C8 O5 . -34.4(2) ?
C6 C7 C8 C3 . 73.8(2) ?
O4a C2a C3a C8a . 103.8(4) ?
O3a C2a C3a C8a . -72.9(3) ?
O4a C2a C3a C4a . -7.7(4) ?
O3a C2a C3a C4a . 175.6(2) ?
O2a C1a C4a C5a . -5.2(4) ?
O1a C1a C4a C5a . 169.0(3) ?
O2a C1a C4a C3a . 112.7(3) ?
O1a C1a C4a C3a . -73.0(3) ?
C2a C3a C4a C1a . -14.9(3) yes
C8a C3a C4a C1a . -131.6(2) ?
C2a C3a C4a C5a . 109.5(2) ?
C8a C3a C4a C5a . -7.1(2) ?
C8a O5a C5a C6a . -57.4(2) ?
C8a O5a C5a C4a . 55.5(2) ?
C1a C4a C5a O5a . 97.2(2) ?
C3a C4a C5a O5a . -29.0(2) ?
C1a C4a C5a C6a . -154.1(2) yes
C3a C4a C5a C6a . 79.7(3) ?
O5a C5a C6a C7a . 37.2(3) ?
C4a C5a C6a C7a . -71.6(3) ?
C5a C6a C7a C8a . -3.2(3) ?
C5a O5a C8a C7a . 54.9(2) ?
C5a O5a C8a C3a . -60.3(2) ?
C6a C7a C8a O5a . -31.7(3) ?
C6a C7a C8a C3a . 76.0(3) ?
C2a C3a C8a O5a . -80.3(2) ?
C4a C3a C8a O5a . 41.4(2) ?
C2a C3a C8a C7a . 170.4(2) yes
C4a C3a C8a C7a . -67.9(3) ?
C13 N1 C9 C10 . -0.4(4) ?
Mn1 N1 C9 C10 . -179.2(2) ?
N1 C9 C10 C11 . -0.5(5) ?
C9 C10 C11 C12 . 0.6(5) ?
C10 C11 C12 C13 . 0.2(4) ?
C9 N1 C13 C12 . 1.2(4) ?
Mn1 N1 C13 C12 . -179.92(19) ?
C9 N1 C13 C14 . -179.1(2) ?
Mn1 N1 C13 C14 . -0.2(3) ?
C11 C12 C13 N1 . -1.1(4) ?
C11 C12 C13 C14 . 179.2(2) ?
C18 N2 C14 C15 . 1.4(4) ?
Mn1 N2 C14 C15 . -178.59(19) ?
C18 N2 C14 C13 . -179.8(2) ?
Mn1 N2 C14 C13 . 0.2(3) ?
N1 C13 C14 N2 . 0.0(3) ?
C12 C13 C14 N2 . 179.7(2) ?
N1 C13 C14 C15 . 178.8(2) ?
C12 C13 C14 C15 . -1.6(4) ?
N2 C14 C15 C16 . -1.3(4) ?
C13 C14 C15 C16 . 180.0(2) ?
C14 C15 C16 C17 . 0.4(4) ?
C15 C16 C17 C18 . 0.4(5) ?
C14 N2 C18 C17 . -0.7(4) ?
Mn1 N2 C18 C17 . 179.4(2) ?
C16 C17 C18 N2 . -0.2(5) ?
